data_4337674
loop_
_publ_author_name
'Le, Thanh H.'
'Nafady, Ayman'
'Vo, Nguyen T.'
'Elliott, Robert W.'
'Hudson, Timothy A.'
'Robson, Richard'
'Abrahams, Brendan F.'
'Martin, Lisandra L.'
'Bond, Alan M.'

_publ_section_title
;
 Electrochemically Directed Synthesis of Cu2(I)(TCNQF4(II-))(MeCN)2
 (TCNQF4 = 2,3,5,6-Tetrafluoro-7,7,8,8-tetracyanoquinodimethane):
 Voltammetry, Simulations, Bulk Electrolysis, Spectroscopy, Photoactivity,
 and X-ray Crystal Structure of the Cu2(I)(TCNQF4(II-))(EtCN)2 Analogue.
;
_journal_issue 6
_journal_name_full 'Inorganic chemistry'
_journal_page_first 3230
_journal_page_last 3242
_journal_paper_doi 10.1021/ic500225v
_journal_volume 53
_journal_year 2014
_chemical_formula_sum 'C18 H10 Cu2 F4 N6'
_chemical_formula_weight 513.40
_chemical_name_systematic
;
 ?
;
_space_group_IT_number 12
_symmetry_cell_setting monoclinic
_symmetry_space_group_name_Hall '-I 2y'
_symmetry_space_group_name_H-M 'I 1 2/m 1'
_atom_sites_solution_hydrogens geom
_atom_sites_solution_primary direct
_atom_sites_solution_secondary difmap
_audit_creation_method SHELXL-97
_cell_angle_alpha 90.00
_cell_angle_beta 110.743(7)
_cell_angle_gamma 90.00
_cell_formula_units_Z 2
_cell_length_a 10.0785(6)
_cell_length_b 7.5317(3)
_cell_length_c 12.8559(8)
_cell_measurement_reflns_used 1755
_cell_measurement_temperature 130(2)
_cell_measurement_theta_max 74.2007
_cell_measurement_theta_min 4.8250
_cell_volume 912.61(10)
_computing_cell_refinement
;
CrysAlisPro, Agilent Technologies,
Version 1.171.36.20 (release 27-06-2012 CrysAlis171 .NET)
(compiled Jul 11 2012,15:38:31)
;
_computing_data_collection
;
CrysAlisPro, Agilent Technologies,
Version 1.171.36.20 (release 27-06-2012 CrysAlis171 .NET)
(compiled Jul 11 2012,15:38:31)
;
_computing_data_reduction
;
CrysAlisPro, Agilent Technologies,
Version 1.171.36.20 (release 27-06-2012 CrysAlis171 .NET)
(compiled Jul 11 2012,15:38:31)
;
_computing_structure_refinement 'SHELXL-97 (Sheldrick, 1997)'
_computing_structure_solution 'SHELXS-97 (Sheldrick, 1997)'
_diffrn_ambient_temperature 130(2)
_diffrn_detector_area_resol_mean 10.2273
_diffrn_measured_fraction_theta_full 1.000
_diffrn_measured_fraction_theta_max 1.000
_diffrn_measurement_device_type 'SuperNova, Dual, Cu at zero, Atlas'
_diffrn_measurement_method '\w scans'
_diffrn_radiation_monochromator mirror
_diffrn_radiation_source 'SuperNova (Cu) X-ray Source'
_diffrn_radiation_type CuK\a
_diffrn_radiation_wavelength 1.54184
_diffrn_reflns_av_R_equivalents 0.0264
_diffrn_reflns_av_sigmaI/netI 0.0213
_diffrn_reflns_limit_h_max 12
_diffrn_reflns_limit_h_min -11
_diffrn_reflns_limit_k_max 9
_diffrn_reflns_limit_k_min -6
_diffrn_reflns_limit_l_max 14
_diffrn_reflns_limit_l_min -15
_diffrn_reflns_number 2900
_diffrn_reflns_theta_full 67.43
_diffrn_reflns_theta_max 67.43
_diffrn_reflns_theta_min 4.83
_exptl_absorpt_coefficient_mu 3.418
_exptl_absorpt_correction_T_max 1.00000
_exptl_absorpt_correction_T_min 0.87465
_exptl_absorpt_correction_type multi-scan
_exptl_absorpt_process_details
;
CrysAlisPro, Agilent Technologies,
Version 1.171.36.20 (release 27-06-2012 CrysAlis171 .NET)
(compiled Jul 11 2012,15:38:31)
Empirical absorption correction using spherical harmonics,
 implemented in SCALE3 ABSPACK scaling algorithm.
;
_exptl_crystal_colour 'Pale yellow'
_exptl_crystal_density_diffrn 1.868
_exptl_crystal_density_method 'not measured'
_exptl_crystal_description Spike
_exptl_crystal_F_000 508
_exptl_crystal_size_max 0.1190
_exptl_crystal_size_mid 0.0410
_exptl_crystal_size_min 0.0319
_refine_diff_density_max 0.432
_refine_diff_density_min -0.288
_refine_diff_density_rms 0.078
_refine_ls_extinction_method none
_refine_ls_goodness_of_fit_ref 1.120
_refine_ls_hydrogen_treatment mixed
_refine_ls_matrix_type full
_refine_ls_number_parameters 84
_refine_ls_number_reflns 885
_refine_ls_number_restraints 2
_refine_ls_restrained_S_all 1.119
_refine_ls_R_factor_all 0.0309
_refine_ls_R_factor_gt 0.0285
_refine_ls_shift/su_max 0.000
_refine_ls_shift/su_mean 0.000
_refine_ls_structure_factor_coef Fsqd
_refine_ls_weighting_details 'calc w=1/[\s^2^(Fo^2^)+(0.0546P)^2^+0.2813P] where P=(Fo^2^+2Fc^2^)/3'
_refine_ls_weighting_scheme calc
_refine_ls_wR_factor_gt 0.0791
_refine_ls_wR_factor_ref 0.0801
_reflns_number_gt 816
_reflns_number_total 885
_reflns_threshold_expression >2sigma(I)
_cod_data_source_file ic500225v_si_003.cif
_cod_data_source_block shelxl
_cod_depositor_comments
;
The following automatic conversions were performed:

'_symmetry_cell_setting' value 'Monoclinic' changed to 'monoclinic'
according to
/usr/data/users/saulius/crontab/automatic-downloads/current/ACS/lib/dictionaries/cif_core.dic
dictionary named 'cif_core.dic' version 2.4.2 from 2011-04-26.

Automatic conversion script
Id: cif_fix_values 2281 2013-09-26 08:29:07Z andrius 
;
_cod_original_cell_volume 912.61(9)
_cod_original_sg_symbol_H-M I2/m
_cod_database_code 4337674

loop_
_symmetry_equiv_pos_as_xyz
'x, y, z'
'-x, y, -z'
'x+1/2, y+1/2, z+1/2'
'-x+1/2, y+1/2, -z+1/2'
'-x, -y, -z'
'x, -y, z'
'-x+1/2, -y+1/2, -z+1/2'
'x+1/2, -y+1/2, z+1/2'

loop_
_atom_site_label
_atom_site_type_symbol
_atom_site_fract_x
_atom_site_fract_y
_atom_site_fract_z
_atom_site_U_iso_or_equiv
_atom_site_adp_type
_atom_site_occupancy
_atom_site_symmetry_multiplicity
_atom_site_calc_flag
_atom_site_refinement_flags
Cu1 Cu 0.33779(4) 0.0000 0.05854(3) 0.0256(2) Uani 1 2 d S
F1 F 0.45817(14) 0.18589(16) 0.39196(10) 0.0304(3) Uani 1 1 d .
N1 N 0.36570(19) 0.2189(2) 0.13862(14) 0.0279(4) Uani 1 1 d .
C7 C 0.1725(4) 0.0000 -0.3919(3) 0.0391(8) Uani 1 2 d SD
C2 C 0.4059(3) 0.5000 0.2573(2) 0.0246(6) Uani 1 2 d S
N2 N 0.3051(3) 0.0000 -0.0988(2) 0.0302(6) Uani 1 2 d S
C1 C 0.3834(2) 0.3439(3) 0.19408(17) 0.0253(4) Uani 1 1 d .
C4 C 0.4776(2) 0.3455(3) 0.44294(17) 0.0239(4) Uani 1 1 d .
C5 C 0.3071(3) 0.0000 -0.1869(3) 0.0368(7) Uani 1 2 d S
C3 C 0.4523(3) 0.5000 0.3785(2) 0.0233(6) Uani 1 2 d S
C6 C 0.3145(4) 0.0000 -0.2986(3) 0.0628(13) Uani 1 2 d S
H6A H 0.3683 -0.1060 -0.3064 0.075 Uiso 0.50 1 calc PR
H6B H 0.3683 0.1060 -0.3064 0.075 Uiso 0.50 1 calc PR
H7A H 0.117(4) -0.107(4) -0.389(4) 0.094 Uiso 1 1 d D
H7B H 0.190(7) 0.0000 -0.463(3) 0.094 Uiso 1 2 d SD

loop_
_atom_site_aniso_label
_atom_site_aniso_U_11
_atom_site_aniso_U_22
_atom_site_aniso_U_33
_atom_site_aniso_U_23
_atom_site_aniso_U_13
_atom_site_aniso_U_12
Cu1 0.0310(3) 0.0218(3) 0.0217(3) 0.000 0.00657(19) 0.000
F1 0.0481(7) 0.0172(5) 0.0246(6) -0.0023(4) 0.0112(5) -0.0005(5)
N1 0.0388(10) 0.0225(9) 0.0211(8) 0.0008(7) 0.0088(7) 0.0003(7)
C7 0.0455(19) 0.0437(19) 0.0255(16) 0.000 0.0092(15) 0.000
C2 0.0293(13) 0.0199(13) 0.0241(14) 0.000 0.0090(11) 0.000
N2 0.0339(13) 0.0330(14) 0.0213(13) 0.000 0.0069(10) 0.000
C1 0.0270(9) 0.0260(10) 0.0225(9) 0.0040(8) 0.0084(8) 0.0013(8)
C4 0.0268(9) 0.0190(9) 0.0264(10) -0.0031(8) 0.0099(8) -0.0011(7)
C5 0.0289(15) 0.049(2) 0.0290(17) 0.000 0.0062(13) 0.000
C3 0.0229(12) 0.0218(13) 0.0258(14) 0.000 0.0094(11) 0.000
C6 0.0361(19) 0.128(4) 0.0269(18) 0.000 0.0138(15) 0.000

loop_
_atom_type_symbol
_atom_type_description
_atom_type_scat_dispersion_real
_atom_type_scat_dispersion_imag
_atom_type_scat_source
C C 0.0181 0.0091 'International Tables Vol C Tables 4.2.6.8 and 6.1.1.4'
N N 0.0311 0.0180 'International Tables Vol C Tables 4.2.6.8 and 6.1.1.4'
F F 0.0727 0.0534 'International Tables Vol C Tables 4.2.6.8 and 6.1.1.4'
Cu Cu -1.9646 0.5888 'International Tables Vol C Tables 4.2.6.8 and 6.1.1.4'
H H 0.0000 0.0000 'International Tables Vol C Tables 4.2.6.8 and 6.1.1.4'

loop_
_geom_angle_atom_site_label_1
_geom_angle_atom_site_label_2
_geom_angle_atom_site_label_3
_geom_angle
_geom_angle_site_symmetry_1
_geom_angle_site_symmetry_3
N1 Cu1 N1 119.25(10) . 6
N1 Cu1 N2 120.15(5) . .
N1 Cu1 N2 120.15(5) 6 .
C1 N1 Cu1 174.84(16) . .
C1 C2 C1 114.1(3) . 6_565
C1 C2 C3 122.94(13) . .
C1 C2 C3 122.94(13) 6_565 .
C5 N2 Cu1 169.8(3) . .
N1 C1 C2 177.3(2) . .
F1 C4 C4 117.06(10) . 2_656
F1 C4 C3 119.27(19) . .
C4 C4 C3 123.68(13) 2_656 .
N2 C5 C6 178.2(3) . .
C4 C3 C4 112.6(3) 6_565 .
C4 C3 C2 123.67(13) 6_565 .
C4 C3 C2 123.67(13) . .
C5 C6 C7 114.6(3) . .

loop_
_geom_bond_atom_site_label_1
_geom_bond_atom_site_label_2
_geom_bond_distance
_geom_bond_site_symmetry_2
Cu1 N1 1.9108(17) .
Cu1 N1 1.9108(17) 6
Cu1 N2 1.931(3) .
F1 C4 1.350(2) .
N1 C1 1.156(3) .
C7 C6 1.507(5) .
C2 C1 1.401(3) .
C2 C1 1.401(3) 6_565
C2 C3 1.460(4) .
N2 C5 1.140(4) .
C4 C4 1.374(4) 2_656
C4 C3 1.398(3) .
C5 C6 1.464(5) .
C3 C4 1.398(3) 6_565
